data_4518720
loop_
_publ_author_name
'Sobczak, Szymon'
'Ratajczyk, Paulina'
'Katrusiak, Andrzej'

_publ_section_title
;
 Squeezing Out the Catalysts: A Sustainable Approach to Disulfide Bond
 Exchange in Aryl Disulfides
;
_journal_issue 20
_journal_name_full 'ACS Sustainable Chemistry &amp; Engineering'
_journal_page_first 7171
_journal_page_last 7178
_journal_paper_doi 10.1021/acssuschemeng.1c02240
_journal_volume 9
_journal_year 2021
_chemical_formula_moiety 'C13 H9 Cl O2 S2'
_chemical_formula_sum 'C13 H9 Cl O2 S2'
_chemical_formula_weight 296.77
_space_group_crystal_system monoclinic
_space_group_IT_number 14
_space_group_name_Hall '-P 2ybc'
_space_group_name_H-M_alt 'P 1 21/c 1'
_atom_sites_solution_hydrogens geom
_atom_sites_solution_primary direct
_audit_creation_date 2020-09-22
_audit_creation_method
;
Olex2 1.3
(compiled 2020.07.31 svn.rc2a77460 for OlexSys, GUI svn.r6145)
;
_audit_update_record
;
2020-09-23 deposited with the CCDC.	2020-09-24 downloaded from the CCDC.
;
_cell_angle_alpha 90
_cell_angle_beta 94.695(19)
_cell_angle_gamma 90
_cell_formula_units_Z 4
_cell_length_a 5.4415(11)
_cell_length_b 7.9266(9)
_cell_length_c 30.427(5)
_cell_measurement_reflns_used 643
_cell_measurement_temperature 299.1(3)
_cell_measurement_theta_max 41.6910
_cell_measurement_theta_min 5.7590
_cell_volume 1308.0(4)
_computing_cell_refinement 'CrysAlisPro 1.171.40.53 (Rigaku OD, 2019)'
_computing_data_collection 'CrysAlisPro 1.171.40.53 (Rigaku OD, 2019)'
_computing_data_reduction 'CrysAlisPro 1.171.40.53 (Rigaku OD, 2019)'
_computing_molecular_graphics 'Olex2 1.3 (Dolomanov et al., 2009)'
_computing_publication_material 'Olex2 1.3 (Dolomanov et al., 2009)'
_computing_structure_refinement 'SHELXL 2018/1 (Sheldrick, 2015)'
_computing_structure_solution 'SHELXS  (Sheldrick, 2008)'
_diffrn_ambient_environment air
_diffrn_ambient_temperature 299.1(3)
_diffrn_detector 'CCD plate'
_diffrn_detector_area_resol_mean 10.5357
_diffrn_detector_type Atlas
_diffrn_measured_fraction_theta_full 0.629
_diffrn_measured_fraction_theta_max 0.629
_diffrn_measurement_details
;
List of Runs (angles in degrees, time in seconds):

  # Type    Start    End  Width  t~exp~   \w     \q     \k     \f   Frames
#--------------------------------------------------------------------------
  1  \w    -83.00 -35.75   0.75    7.50    --  -41.96 133.00   2.00   63
  2  \w    -38.00  10.00   0.75    7.50    --   41.96 -19.00-180.00   64
  3  \w     -7.00  41.00   0.75    7.50    --   41.96 -37.00 -60.00   64
  4  \w     41.00  97.25   0.75    7.50    --   41.96-133.00 -65.00   75
;
_diffrn_measurement_device 'four-circle diffractometer'
_diffrn_measurement_device_type 'SuperNova, Single source at offset/far, Atlas'
_diffrn_measurement_method '\w scans'
_diffrn_orient_matrix_type 'CrysAlisPro convention (1999,Acta A55,543-557)'
_diffrn_orient_matrix_UB_11 -0.1463788000
_diffrn_orient_matrix_UB_12 0.0539158000
_diffrn_orient_matrix_UB_13 -0.0432754000
_diffrn_orient_matrix_UB_21 -0.1940936000
_diffrn_orient_matrix_UB_22 0.0851681000
_diffrn_orient_matrix_UB_23 0.0266099000
_diffrn_orient_matrix_UB_31 0.1467339000
_diffrn_orient_matrix_UB_32 0.1663131000
_diffrn_orient_matrix_UB_33 0.0003862000
_diffrn_radiation_monochromator mirror
_diffrn_radiation_probe x-ray
_diffrn_radiation_type 'Cu K\a'
_diffrn_radiation_wavelength 1.54184
_diffrn_reflns_av_R_equivalents 0.1003
_diffrn_reflns_av_unetI/netI 0.0884
_diffrn_reflns_Laue_measured_fraction_full 0.629
_diffrn_reflns_Laue_measured_fraction_max 0.629
_diffrn_reflns_limit_h_max 4
_diffrn_reflns_limit_h_min -2
_diffrn_reflns_limit_k_max 6
_diffrn_reflns_limit_k_min -4
_diffrn_reflns_limit_l_max 21
_diffrn_reflns_limit_l_min -26
_diffrn_reflns_number 933
_diffrn_reflns_point_group_measured_fraction_full 0.629
_diffrn_reflns_point_group_measured_fraction_max 0.629
_diffrn_reflns_theta_full 42.287
_diffrn_reflns_theta_max 42.287
_diffrn_reflns_theta_min 5.769
_diffrn_source 'micro-focus sealed X-ray tube'
_diffrn_source_type 'SuperNova (Cu) X-ray Source'
_exptl_absorpt_coefficient_mu 5.493
_exptl_absorpt_correction_T_max 1.00000
_exptl_absorpt_correction_T_min 0.12168
_exptl_absorpt_correction_type multi-scan
_exptl_absorpt_process_details
;
CrysAlisPro 1.171.40.53 (Rigaku Oxford Diffraction, 2019)
Empirical absorption correction using spherical harmonics,
 implemented in SCALE3 ABSPACK scaling algorithm.
;
_exptl_crystal_colour 'clear colourless'
_exptl_crystal_colour_lustre clear
_exptl_crystal_colour_primary colourless
_exptl_crystal_density_diffrn 1.507
_exptl_crystal_description block
_exptl_crystal_F_000 608
_exptl_crystal_size_max 0.1
_exptl_crystal_size_mid 0.074
_exptl_crystal_size_min 0.06
_refine_diff_density_max 0.351
_refine_diff_density_min -0.332
_refine_diff_density_rms 0.080
_refine_ls_extinction_method none
_refine_ls_goodness_of_fit_ref 1.061
_refine_ls_hydrogen_treatment constr
_refine_ls_matrix_type full
_refine_ls_number_parameters 164
_refine_ls_number_reflns 574
_refine_ls_number_restraints 182
_refine_ls_restrained_S_all 0.932
_refine_ls_R_factor_all 0.1121
_refine_ls_R_factor_gt 0.0966
_refine_ls_shift/su_max 0.000
_refine_ls_shift/su_mean 0.000
_refine_ls_structure_factor_coef Fsqd
_refine_ls_weighting_details 'w=1/[\s^2^(Fo^2^)+(0.1983P)^2^] where P=(Fo^2^+2Fc^2^)/3'
_refine_ls_weighting_scheme calc
_refine_ls_wR_factor_gt 0.2322
_refine_ls_wR_factor_ref 0.2589
_reflns_Friedel_coverage 0.000
_reflns_number_gt 432
_reflns_number_total 574
_reflns_threshold_expression 'I > 2\s(I)'
_cod_data_source_file sc1c02240_si_001.cif
_cod_data_source_block 4cl_phssph_cooh
_cod_depositor_comments 'Adding full bibliography for 4518716--4518724.cif.'
_cod_database_code 4518720
_shelx_shelxl_version_number 2018/1
_publ_section_exptl
;
Any special experimental details
;
_chemical_oxdiff_formula S2C13O2Cl
_shelx_space_group_comment
;
The symmetry employed for this shelxl refinement is uniquely defined
by the following loop, which should always be used as a source of
symmetry information in preference to the above space-group names.
They are only intended as comments.
;
_shelx_estimated_absorpt_t_max 0.734
_shelx_estimated_absorpt_t_min 0.610
_reflns_odcompleteness_completeness 29.65
_reflns_odcompleteness_iscentric 1
_reflns_odcompleteness_theta 69.95
_olex2_refinement_description
;
1. Fixed Uiso
 At 1.2 times of:
  All C(H) groups
 At 1.5 times of:
  All O(H) groups
2. Restrained planarity
 H1, O1, C13, O2
 with sigma of 0.1
3. Rigid bond restraints
 C5, C6, C1, C2, C3, C4
 with sigma for 1-2 distances of 0.01 and sigma for 1-3 distances of 0.01
4. Uiso/Uaniso restraints and constraints
C5 \\sim C6 \\sim C1 \\sim C2 \\sim C3 \\sim C4: within 2A with sigma of 0.04
and sigma for terminal atoms of 0.08 within 2A
Uanis(C4) \\sim Ueq, Uanis(C1) \\sim Ueq: with sigma of 0.01 and sigma for
terminal atoms of 0.02
5. Rigid body (RIGU) restrains
 C8, Cl1, C1, C2, C6, C3, C5, C4, S1, S2, C7, C12, C13, C9, C11, O2, O1, C10
 with sigma for 1-2 distances of 0.004 and sigma for 1-3 distances of 0.004
6.a Aromatic/amide H refined with riding coordinates:
 C2(H2), C6(H6), C3(H3), C5(H5), C12(H12), C9(H9), C11(H11), C10(H10)
6.b Idealised tetrahedral OH refined as rotating group:
 O1(H1)
;
_olex2_submission_special_instructions 'No special instructions were received'
_oxdiff_exptl_absorpt_empirical_details
;
Empirical correction (ABSPACK) includes:
- Absorption correction using spherical harmonics
- Frame scaling
;
_oxdiff_exptl_absorpt_empirical_full_max 3.732
_oxdiff_exptl_absorpt_empirical_full_min 0.402

loop_
_space_group_symop_operation_xyz
'x, y, z'
'-x, y+1/2, -z+1/2'
'-x, -y, -z'
'x, -y-1/2, z-1/2'

loop_
_atom_site_label
_atom_site_type_symbol
_atom_site_fract_x
_atom_site_fract_y
_atom_site_fract_z
_atom_site_U_iso_or_equiv
_atom_site_adp_type
_atom_site_occupancy
_atom_site_site_symmetry_order
_atom_site_calc_flag
_atom_site_refinement_flags_posn
_atom_site_refinement_flags_adp
_atom_site_refinement_flags_occupancy
_atom_site_disorder_assembly
_atom_site_disorder_group
Cl1 Cl 0.6568(12) 0.5402(7) 0.32257(18) 0.134(3) Uani 1 1 d . . . . .
S2 S 0.6545(8) 0.5152(4) 0.08763(15) 0.078(2) Uani 1 1 d . . . . .
S1 S 0.9667(7) 0.5048(4) 0.12869(16) 0.085(2) Uani 1 1 d . . . . .
C1 C 0.723(4) 0.526(2) 0.2701(7) 0.107(5) Uani 1 1 d . U . . .
C2 C 0.948(3) 0.4466(19) 0.2565(6) 0.086(5) Uani 1 1 d . U . . .
H2 H 1.056226 0.399155 0.278325 0.104 Uiso 1 1 calc R U . . .
C4 C 0.864(3) 0.5105(16) 0.1820(5) 0.075(4) Uani 1 1 d . U . . .
C6 C 0.578(3) 0.607(2) 0.2396(6) 0.095(5) Uani 1 1 d . U . . .
H6 H 0.441305 0.670233 0.245849 0.115 Uiso 1 1 calc R U . . .
C3 C 1.008(3) 0.4385(19) 0.2145(5) 0.089(5) Uani 1 1 d . U . . .
H3 H 1.150485 0.382260 0.208015 0.107 Uiso 1 1 calc R U . . .
C5 C 0.656(3) 0.5854(18) 0.1963(5) 0.079(4) Uani 1 1 d . U . . .
H5 H 0.548564 0.629511 0.173907 0.094 Uiso 1 1 calc R U . . .
O2 O 0.2476(18) 0.5091(10) 0.0355(4) 0.074(4) Uani 1 1 d . . . . .
C7 C 0.589(3) 0.7328(16) 0.0789(4) 0.076(5) Uani 1 1 d . . . . .
C13 C 0.216(3) 0.660(2) 0.0282(6) 0.093(6) Uani 1 1 d . . . . .
C8 C 0.389(3) 0.7898(19) 0.0525(5) 0.093(6) Uani 1 1 d . . . . .
O1 O 0.0382(17) 0.7238(11) 0.0035(3) 0.089(4) Uani 1 1 d . . . . .
H1 H -0.065662 0.650897 -0.002819 0.134 Uiso 1 1 calc R U . . .
C12 C 0.748(3) 0.8590(16) 0.0978(5) 0.072(4) Uani 1 1 d . . . . .
H12 H 0.883513 0.828185 0.116808 0.087 Uiso 1 1 calc R U . . .
C9 C 0.350(3) 0.9598(18) 0.0434(6) 0.088(5) Uani 1 1 d . . . . .
H9 H 0.226279 0.991658 0.022088 0.106 Uiso 1 1 calc R U . . .
C11 C 0.706(4) 1.0233(17) 0.0886(6) 0.081(5) Uani 1 1 d . . . . .
H11 H 0.825905 1.102145 0.098022 0.097 Uiso 1 1 calc R U . . .
C10 C 0.488(3) 1.0795(19) 0.0652(5) 0.076(4) Uani 1 1 d . . . . .
H10 H 0.441676 1.192474 0.064671 0.092 Uiso 1 1 calc R U . . .

loop_
_atom_site_aniso_label
_atom_site_aniso_U_11
_atom_site_aniso_U_22
_atom_site_aniso_U_33
_atom_site_aniso_U_23
_atom_site_aniso_U_13
_atom_site_aniso_U_12
Cl1 0.180(6) 0.130(4) 0.089(5) 0.007(3) 0.001(4) -0.014(3)
S2 0.089(4) 0.056(3) 0.087(4) -0.0068(19) -0.007(3) -0.0048(18)
S1 0.078(4) 0.077(4) 0.099(4) -0.009(2) -0.003(3) 0.0021(19)
C1 0.110(9) 0.111(10) 0.102(9) 0.033(7) 0.008(7) 0.001(7)
C2 0.118(10) 0.072(10) 0.064(8) 0.019(8) -0.019(8) 0.009(8)
C4 0.089(8) 0.064(8) 0.070(8) 0.032(6) -0.005(6) -0.001(5)
C6 0.117(11) 0.072(10) 0.095(10) -0.016(9) -0.009(8) 0.020(8)
C3 0.116(10) 0.087(11) 0.060(8) 0.017(9) -0.023(7) 0.009(8)
C5 0.088(9) 0.057(10) 0.086(9) -0.003(8) -0.021(7) -0.008(6)
O2 0.071(7) 0.053(6) 0.094(9) 0.003(5) -0.011(6) -0.002(4)
C7 0.122(10) 0.053(9) 0.048(9) -0.016(7) -0.026(7) -0.010(7)
C13 0.110(11) 0.052(8) 0.108(15) -0.015(8) -0.041(10) 0.002(7)
C8 0.127(11) 0.058(7) 0.085(12) 0.006(8) -0.042(9) -0.016(7)
O1 0.104(7) 0.043(7) 0.113(10) -0.011(5) -0.038(6) 0.000(5)
C12 0.113(10) 0.038(7) 0.061(11) -0.008(7) -0.024(8) -0.005(7)
C9 0.117(12) 0.060(8) 0.086(14) 0.017(8) -0.003(10) -0.013(8)
C11 0.129(12) 0.038(7) 0.074(13) 0.005(7) 0.003(9) -0.011(8)
C10 0.120(11) 0.062(10) 0.048(11) -0.012(7) 0.013(8) 0.002(7)

loop_
_atom_type_symbol
_atom_type_description
_atom_type_scat_dispersion_real
_atom_type_scat_dispersion_imag
_atom_type_scat_source
C C 0.0181 0.0091 'International Tables Vol C Tables 4.2.6.8 and 6.1.1.4'
H H 0.0000 0.0000 'International Tables Vol C Tables 4.2.6.8 and 6.1.1.4'
Cl Cl 0.3639 0.7018 'International Tables Vol C Tables 4.2.6.8 and 6.1.1.4'
O O 0.0492 0.0322 'International Tables Vol C Tables 4.2.6.8 and 6.1.1.4'
S S 0.3331 0.5567 'International Tables Vol C Tables 4.2.6.8 and 6.1.1.4'

loop_
_geom_angle_atom_site_label_1
_geom_angle_atom_site_label_2
_geom_angle_atom_site_label_3
_geom_angle
_geom_angle_site_symmetry_1
_geom_angle_site_symmetry_3
_geom_angle_publ_flag
C7 S2 S1 106.3(5) . . ?
C4 S1 S2 104.7(6) . . ?
C2 C1 Cl1 123.3(14) . . ?
C6 C1 Cl1 118.0(17) . . ?
C6 C1 C2 118.2(19) . . ?
C1 C2 H2 117.9 . . ?
C3 C2 C1 124.1(16) . . ?
C3 C2 H2 117.9 . . ?
C3 C4 S1 117.3(14) . . ?
C3 C4 C5 113.3(17) . . ?
C5 C4 S1 129.3(13) . . ?
C1 C6 H6 123.8 . . ?
C1 C6 C5 112.3(16) . . ?
C5 C6 H6 123.8 . . ?
C2 C3 H3 119.7 . . ?
C4 C3 C2 120.5(17) . . ?
C4 C3 H3 119.7 . . ?
C4 C5 C6 131.1(16) . . ?
C4 C5 H5 114.5 . . ?
C6 C5 H5 114.5 . . ?
C8 C7 S2 123.2(11) . . ?
C8 C7 C12 115.8(12) . . ?
C12 C7 S2 121.0(10) . . ?
O2 C13 C8 119.5(13) . . ?
O2 C13 O1 125.4(14) . . ?
O1 C13 C8 114.9(13) . . ?
C7 C8 C13 118.9(13) . . ?
C7 C8 C9 122.5(14) . . ?
C9 C8 C13 118.3(13) . . ?
C13 O1 H1 109.5 . . ?
C7 C12 H12 119.7 . . ?
C11 C12 C7 120.7(14) . . ?
C11 C12 H12 119.7 . . ?
C8 C9 H9 119.5 . . ?
C10 C9 C8 120.9(16) . . ?
C10 C9 H9 119.5 . . ?
C12 C11 H11 118.9 . . ?
C12 C11 C10 122.2(18) . . ?
C10 C11 H11 118.9 . . ?
C9 C10 C11 116.1(15) . . ?
C9 C10 H10 122.0 . . ?
C11 C10 H10 122.0 . . ?

loop_
_geom_bond_atom_site_label_1
_geom_bond_atom_site_label_2
_geom_bond_distance
_geom_bond_site_symmetry_2
_geom_bond_publ_flag
Cl1 C1 1.67(2) . ?
S2 S1 2.026(6) . ?
S2 C7 1.778(14) . ?
S1 C4 1.759(17) . ?
C1 C2 1.46(3) . ?
C1 C6 1.33(2) . ?
C2 H2 0.9300 . ?
C2 C3 1.35(2) . ?
C4 C3 1.338(19) . ?
C4 C5 1.38(2) . ?
C6 H6 0.9300 . ?
C6 C5 1.43(2) . ?
C3 H3 0.9300 . ?
C5 H5 0.9300 . ?
O2 C13 1.226(16) . ?
C7 C8 1.373(18) . ?
C7 C12 1.416(18) . ?
C13 C8 1.54(2) . ?
C13 O1 1.280(16) . ?
C8 C9 1.388(18) . ?
O1 H1 0.8200 . ?
C12 H12 0.9300 . ?
C12 C11 1.348(17) . ?
C9 H9 0.9300 . ?
C9 C10 1.35(2) . ?
C11 H11 0.9300 . ?
C11 C10 1.41(2) . ?
C10 H10 0.9300 . ?

loop_
_geom_torsion_atom_site_label_1
_geom_torsion_atom_site_label_2
_geom_torsion_atom_site_label_3
_geom_torsion_atom_site_label_4
_geom_torsion
_geom_torsion_site_symmetry_1
_geom_torsion_site_symmetry_2
_geom_torsion_site_symmetry_3
_geom_torsion_site_symmetry_4
_geom_torsion_publ_flag
Cl1 C1 C2 C3 -177.8(12) . . . . ?
Cl1 C1 C6 C5 179.4(11) . . . . ?
S2 S1 C4 C3 153.2(11) . . . . ?
S2 S1 C4 C5 -29.6(14) . . . . ?
S2 C7 C8 C13 -1(2) . . . . ?
S2 C7 C8 C9 -175.3(15) . . . . ?
S2 C7 C12 C11 175.4(12) . . . . ?
S1 S2 C7 C8 179.8(13) . . . . ?
S1 S2 C7 C12 2.4(13) . . . . ?
S1 C4 C3 C2 176.1(11) . . . . ?
S1 C4 C5 C6 -173.3(14) . . . . ?
C1 C2 C3 C4 3(2) . . . . ?
C1 C6 C5 C4 -7(2) . . . . ?
C2 C1 C6 C5 7(2) . . . . ?
C6 C1 C2 C3 -6(3) . . . . ?
C3 C4 C5 C6 4(2) . . . . ?
C5 C4 C3 C2 -2(2) . . . . ?
O2 C13 C8 C7 6(3) . . . . ?
O2 C13 C8 C9 179.8(16) . . . . ?
C7 C8 C9 C10 -9(3) . . . . ?
C7 C12 C11 C10 9(2) . . . . ?
C13 C8 C9 C10 176.9(15) . . . . ?
C8 C7 C12 C11 -2(2) . . . . ?
C8 C9 C10 C11 15(3) . . . . ?
O1 C13 C8 C7 -178.5(15) . . . . ?
O1 C13 C8 C9 -4(3) . . . . ?
C12 C7 C8 C13 176.0(15) . . . . ?
C12 C7 C8 C9 2(2) . . . . ?
C12 C11 C10 C9 -15(2) . . . . ?
